data_7060608
loop_
_publ_author_name
'Feriancov\'a, Lucia'
'Cig\'a\<n, Marek'
'Gmucov\'a, Katar\'ina'
'Ko\<z\'i\<sek, Jozef'
'N\'ada\<zdy, Vojtech'
'Putala, Martin'

_publ_section_title
;
 Effect of electron-withdrawing groups on molecular properties of naphthyl
 and anthryl bithiophenes as potential n-type semiconductors
;
_journal_issue 22
_journal_name_full 'New Journal of Chemistry'
_journal_page_first 9794
_journal_page_last 9804
_journal_paper_doi 10.1039/D1NJ01100F
_journal_volume 45
_journal_year 2021
_chemical_formula_moiety 'C26 H11 F15 O S2'
_chemical_formula_sum 'C26 H11 F15 O S2'
_chemical_formula_weight 688.47
_space_group_crystal_system monoclinic
_space_group_IT_number 14
_space_group_name_Hall '-P 2ybc'
_space_group_name_H-M_alt 'P 1 21/c 1'
_atom_sites_solution_hydrogens geom
_audit_creation_date 2021-02-23
_audit_creation_method
;
Olex2 1.2
(compiled 2018.04.26 svn.r3504 for OlexSys, GUI svn.r5492)
;
_audit_update_record
;
2021-02-25 deposited with the CCDC.	2021-04-19 downloaded from the CCDC.
;
_cell_angle_alpha 90
_cell_angle_beta 97.692(2)
_cell_angle_gamma 90
_cell_formula_units_Z 4
_cell_length_a 29.2832(8)
_cell_length_b 5.93510(10)
_cell_length_c 14.6720(3)
_cell_measurement_reflns_used 72452
_cell_measurement_temperature 100
_cell_measurement_theta_max 70.50
_cell_measurement_theta_min 3.05
_cell_volume 2527.03(10)
_computing_cell_refinement
;
X-Area Recipe 1.33.0.0 (STOE, 2015)
;
_computing_data_collection
;
X-Area Pilatus3_SV 1.31.150.0 (STOE, 2018)
;
_computing_data_reduction
;
X-Area Integrate 1.73.1.0 (STOE, 2018)
X-Area LANA 1.73.2.0 (STOE, 2018)
;
_computing_molecular_graphics 'Olex2 1.3 (Dolomanov et al., 2009)'
_computing_publication_material
;
STOE & Cie GmbH, X-Area, software package for collecting single-crystal or
multi-domain crystal data on STOE area-detector diffractometers, for image 
processing, for the correction and scaling of reflection intensities and 
for outlier rejection, version 1.84, Darmstadt 2018
;
_computing_structure_refinement 'SHELXL 2018/3 (Sheldrick, 2015)'
_computing_structure_solution 'SHELXT  (Sheldrick, 2015)'
_diffrn_ambient_temperature 100
_diffrn_detector HPAD
_diffrn_detector_area_resol_mean 5.81
_diffrn_detector_type 'Dectris 300K Pilatus3R'
_diffrn_measured_fraction_theta_full 0.996
_diffrn_measured_fraction_theta_max 0.996
_diffrn_measurement_details
;
 1615 frames, detector distance = 40 mm
;
_diffrn_measurement_device '4-circle diffractometer'
_diffrn_measurement_device_type 'STOE STADIVARI'
_diffrn_measurement_method 'rotation method, \w scans'
_diffrn_radiation_collimation '0.6 mm diameter'
_diffrn_radiation_monochromator 'Graded multilayer mirror'
_diffrn_radiation_polarisn_norm 270
_diffrn_radiation_probe x-ray
_diffrn_radiation_type 'Cu K\a'
_diffrn_radiation_wavelength 1.54186
_diffrn_reflns_av_R_equivalents 0.0986
_diffrn_reflns_av_unetI/netI 0.0262
_diffrn_reflns_Laue_measured_fraction_full 0.996
_diffrn_reflns_Laue_measured_fraction_max 0.996
_diffrn_reflns_limit_h_max 34
_diffrn_reflns_limit_h_min -34
_diffrn_reflns_limit_k_max 4
_diffrn_reflns_limit_k_min -6
_diffrn_reflns_limit_l_max 17
_diffrn_reflns_limit_l_min -17
_diffrn_reflns_number 83979
_diffrn_reflns_point_group_measured_fraction_full 0.996
_diffrn_reflns_point_group_measured_fraction_max 0.996
_diffrn_reflns_theta_full 65.090
_diffrn_reflns_theta_max 65.090
_diffrn_reflns_theta_min 3.046
_diffrn_source 'Genix3D Cu HF'
_diffrn_source_current 0.600
_diffrn_source_power 0.030
_diffrn_source_target Cu
_diffrn_source_type 'Xenocs Cu tube'
_diffrn_source_voltage 50
_exptl_absorpt_coefficient_mu 3.175
_exptl_absorpt_correction_T_max 0.3355
_exptl_absorpt_correction_T_min 0.0503
_exptl_absorpt_correction_type multi-scan
_exptl_absorpt_process_details
;
STOE X-Red32, absorption correction by Gaussian integration, analogous to
P. Coppens, "The Evaluation of Absorption and Extinction in Single-Crystal
Structure Analysis", published in: F. R. Ahmed (Editor), "Crystallographic
Computing", Munksgaard, Copenhagen (1970), 255 - 270.
Afterwards scaling of reflection intensities was performed within STOE LANA.
J. Koziskova, F. Hahn, J. Richter, J. Kozisek, "Comparison of different
absorption corrections on the model structure of tetrakis(\m~2~-acetato)-
diaqua-di-copper(II)", Acta Chimica Slovaca, vol. 9, no. 2, 2016, pp. 136 - 140.
Finally a spherical absorption correction was done within STOE LANA.
;
_exptl_crystal_colour yellow
_exptl_crystal_density_diffrn 1.810
_exptl_crystal_description plate
_exptl_crystal_F_000 1368
_exptl_crystal_size_max 0.390
_exptl_crystal_size_mid 0.182
_exptl_crystal_size_min 0.035
_refine_diff_density_max 0.957
_refine_diff_density_min -0.606
_refine_diff_density_rms 0.140
_refine_ls_extinction_coef 0.00082(17)
_refine_ls_extinction_expression Fc^*^=kFc[1+0.001xFc^2^\l^3^/sin(2\q)]^-1/4^
_refine_ls_extinction_method 'SHELXL-2016/6 (Sheldrick 2016)'
_refine_ls_goodness_of_fit_ref 1.092
_refine_ls_hydrogen_treatment constr
_refine_ls_matrix_type full
_refine_ls_number_parameters 398
_refine_ls_number_reflns 4270
_refine_ls_number_restraints 0
_refine_ls_restrained_S_all 1.092
_refine_ls_R_factor_all 0.1333
_refine_ls_R_factor_gt 0.1209
_refine_ls_shift/su_max 0.000
_refine_ls_shift/su_mean 0.000
_refine_ls_structure_factor_coef Fsqd
_refine_ls_weighting_details 'w=1/[\s^2^(Fo^2^)+(0.0693P)^2^+43.4537P] where P=(Fo^2^+2Fc^2^)/3'
_refine_ls_weighting_scheme calc
_refine_ls_wR_factor_gt 0.2959
_refine_ls_wR_factor_ref 0.3036
_reflns_d_resolution_high 0.811
_reflns_d_resolution_low 13.320
_reflns_Friedel_coverage 0.000
_reflns_number_gt 3533
_reflns_number_total 4270
_reflns_threshold_expression 'I > 2\s(I)'
_cod_data_source_file d1nj01100f2.cif
_cod_data_source_block IIC
_cod_depositor_comments 'Adding full bibliography for 7060607--7060608.cif.'
_cod_database_code 7060608
_shelx_space_group_comment
;
The symmetry employed for this shelxl refinement is uniquely defined
by the following loop, which should always be used as a source of
symmetry information in preference to the above space-group names.
They are only intended as comments.
;
_olex2_refinement_description
;
1. Fixed Uiso
 At 1.2 times of:
  All C(H) groups
2.a Aromatic/amide H refined with riding coordinates:
 C2(H2), C3(H3), C6(H6), C7(H7), C18(H18), C19(H19), C20(H20), C21(H21),
 C22(H22), C23(H23), C24(H24)
;
_olex2_submission_special_instructions 'No special instructions were received'

loop_
_space_group_symop_operation_xyz
'x, y, z'
'-x, y+1/2, -z+1/2'
'-x, -y, -z'
'x, -y-1/2, z-1/2'

loop_
_atom_site_label
_atom_site_type_symbol
_atom_site_fract_x
_atom_site_fract_y
_atom_site_fract_z
_atom_site_U_iso_or_equiv
_atom_site_adp_type
_atom_site_occupancy
_atom_site_site_symmetry_order
_atom_site_calc_flag
_atom_site_refinement_flags_posn
_atom_site_refinement_flags_adp
_atom_site_refinement_flags_occupancy
_atom_site_disorder_assembly
_atom_site_disorder_group
S1 S 0.66814(9) 0.7377(4) 0.14343(16) 0.0461(7) Uani 1 1 d . . . . .
S2 S 0.55939(9) 0.8539(4) 0.12855(16) 0.0451(7) Uani 1 1 d . . . . .
F1 F 0.8240(2) 0.8914(11) 0.2032(4) 0.0602(16) Uani 1 1 d . . . . .
F2 F 0.8375(2) 0.5458(11) 0.1619(4) 0.0601(17) Uani 1 1 d . . . . .
F3 F 0.7878(2) 0.4231(11) 0.3188(4) 0.0573(16) Uani 1 1 d . . . . .
F4 F 0.8051(2) 0.7679(10) 0.3635(4) 0.0527(15) Uani 1 1 d . . . . .
F5 F 0.8732(2) 0.3151(11) 0.3129(4) 0.0632(17) Uani 1 1 d . . . . .
F6 F 0.8964(2) 0.6669(12) 0.3233(4) 0.0605(16) Uani 1 1 d . . . . .
F7 F 0.8370(2) 0.4015(12) 0.4835(4) 0.0601(17) Uani 1 1 d . . . . .
F8 F 0.8805(2) 0.7001(10) 0.4928(4) 0.0602(16) Uani 1 1 d . . . . .
F9 F 0.9047(2) 0.1296(10) 0.4794(4) 0.0665(18) Uani 1 1 d . . . . .
F10 F 0.9511(2) 0.3915(13) 0.4421(5) 0.0677(18) Uani 1 1 d . . . . .
F11 F 0.8993(2) 0.4054(12) 0.6423(4) 0.0646(18) Uani 1 1 d . . . . .
F12 F 0.9594(2) 0.5752(11) 0.6024(5) 0.0664(18) Uani 1 1 d . . . . .
F13 F 0.9409(3) 0.0090(12) 0.6526(5) 0.075(2) Uani 1 1 d . . . . .
F14 F 0.9985(3) 0.1431(13) 0.5894(5) 0.076(2) Uani 1 1 d . . . . .
F15 F 0.9860(3) 0.2620(12) 0.7231(5) 0.074(2) Uani 1 1 d . . . . .
O1 O 0.7510(3) 0.4769(13) 0.1147(5) 0.059(2) Uani 1 1 d . . . . .
C1 C 0.7243(4) 0.8027(19) 0.1811(7) 0.050(3) Uani 1 1 d . . . . .
C2 C 0.7282(4) 1.0077(17) 0.2258(7) 0.048(2) Uani 1 1 d . . . . .
H2 H 0.756063 1.069543 0.251927 0.058 Uiso 1 1 calc R . . . .
C3 C 0.6855(4) 1.1120(19) 0.2276(7) 0.052(3) Uani 1 1 d . . . . .
H3 H 0.682076 1.251921 0.254412 0.062 Uiso 1 1 calc R . . . .
C4 C 0.6490(4) 0.9869(17) 0.1857(6) 0.044(2) Uani 1 1 d . . . . .
C5 C 0.6013(4) 1.0406(17) 0.1762(6) 0.047(2) Uani 1 1 d . . . . .
C6 C 0.5802(4) 1.2377(16) 0.2008(6) 0.043(2) Uani 1 1 d . . . . .
H6 H 0.596514 1.358868 0.229045 0.051 Uiso 1 1 calc R . . . .
C7 C 0.5331(4) 1.2371(16) 0.1798(6) 0.044(2) Uani 1 1 d . . . . .
H7 H 0.514874 1.359407 0.191493 0.053 Uiso 1 1 calc R . . . .
C8 C 0.5148(4) 1.0392(16) 0.1395(6) 0.044(2) Uani 1 1 d . . . . .
C9 C 0.7594(4) 0.6439(18) 0.1637(7) 0.049(2) Uani 1 1 d . . . . .
C10 C 0.8099(4) 0.6724(19) 0.2071(7) 0.053(3) Uani 1 1 d . . . . .
C11 C 0.8171(4) 0.5943(18) 0.3114(7) 0.048(2) Uani 1 1 d . . . . .
C12 C 0.8656(4) 0.5202(19) 0.3484(7) 0.050(3) Uani 1 1 d . . . . .
C13 C 0.8749(4) 0.4920(19) 0.4568(7) 0.051(3) Uani 1 1 d . . . . .
C14 C 0.9159(4) 0.3487(18) 0.4921(7) 0.051(3) Uani 1 1 d . . . . .
C15 C 0.9351(4) 0.3835(19) 0.5948(8) 0.055(3) Uani 1 1 d . . . . .
C16 C 0.9656(5) 0.193(2) 0.6365(9) 0.067(3) Uani 1 1 d . . . . .
C17 C 0.4668(3) 0.9770(16) 0.1086(6) 0.041(2) Uani 1 1 d . . . . .
C18 C 0.4305(4) 1.1221(17) 0.1221(6) 0.045(2) Uani 1 1 d . . . . .
H18 H 0.437304 1.260173 0.150712 0.054 Uiso 1 1 calc R . . . .
C19 C 0.3480(4) 1.2136(18) 0.1064(6) 0.045(2) Uani 1 1 d . . . . .
H19 H 0.354286 1.353617 0.133656 0.054 Uiso 1 1 calc R . . . .
C20 C 0.3040(4) 1.154(2) 0.0793(7) 0.054(3) Uani 1 1 d . . . . .
H20 H 0.280356 1.252778 0.088835 0.065 Uiso 1 1 calc R . . . .
C21 C 0.2931(4) 0.9420(17) 0.0362(7) 0.049(2) Uani 1 1 d . . . . .
H21 H 0.262622 0.903129 0.016611 0.059 Uiso 1 1 calc R . . . .
C22 C 0.3279(4) 0.7961(19) 0.0238(7) 0.050(3) Uani 1 1 d . . . . .
H22 H 0.320711 0.656312 -0.002971 0.060 Uiso 1 1 calc R . . . .
C23 C 0.4112(4) 0.7114(16) 0.0380(6) 0.047(2) Uani 1 1 d . . . . .
H23 H 0.404670 0.572584 0.009877 0.056 Uiso 1 1 calc R . . . .
C24 C 0.4557(4) 0.7651(17) 0.0646(7) 0.045(2) Uani 1 1 d . . . . .
H24 H 0.478988 0.665356 0.054462 0.055 Uiso 1 1 calc R . . . .
C25 C 0.3855(4) 1.0667(17) 0.0943(6) 0.043(2) Uani 1 1 d . . . . .
C26 C 0.3742(4) 0.8529(18) 0.0504(6) 0.046(2) Uani 1 1 d . . . . .

loop_
_atom_site_aniso_label
_atom_site_aniso_U_11
_atom_site_aniso_U_22
_atom_site_aniso_U_33
_atom_site_aniso_U_23
_atom_site_aniso_U_13
_atom_site_aniso_U_12
S1 0.0643(16) 0.0383(14) 0.0370(12) -0.0018(10) 0.0112(10) -0.0018(11)
S2 0.0636(16) 0.0333(13) 0.0392(13) -0.0012(10) 0.0101(10) -0.0014(11)
F1 0.071(4) 0.053(4) 0.057(4) 0.010(3) 0.010(3) -0.006(3)
F2 0.065(4) 0.067(4) 0.051(4) -0.004(3) 0.020(3) 0.002(3)
F3 0.073(4) 0.053(4) 0.046(3) 0.005(3) 0.011(3) -0.010(3)
F4 0.071(4) 0.047(3) 0.042(3) -0.003(3) 0.011(3) 0.002(3)
F5 0.080(4) 0.058(4) 0.051(4) -0.010(3) 0.010(3) 0.011(3)
F6 0.063(4) 0.065(4) 0.054(4) 0.008(3) 0.011(3) -0.007(3)
F7 0.069(4) 0.069(4) 0.045(3) 0.005(3) 0.014(3) -0.005(3)
F8 0.082(4) 0.044(4) 0.054(4) -0.004(3) 0.008(3) 0.002(3)
F9 0.101(5) 0.038(4) 0.058(4) -0.004(3) 0.000(3) 0.003(3)
F10 0.069(4) 0.077(5) 0.060(4) 0.004(4) 0.018(3) 0.008(4)
F11 0.073(4) 0.076(5) 0.047(3) 0.002(3) 0.014(3) 0.006(4)
F12 0.084(5) 0.048(4) 0.064(4) -0.008(3) -0.001(3) -0.006(3)
F13 0.102(5) 0.049(4) 0.069(4) 0.012(3) -0.006(4) -0.008(4)
F14 0.085(5) 0.078(5) 0.067(4) -0.001(4) 0.015(4) 0.023(4)
F15 0.101(5) 0.056(4) 0.059(4) -0.011(3) -0.012(3) 0.010(4)
O1 0.072(5) 0.049(5) 0.056(5) -0.007(4) 0.011(4) -0.002(4)
C1 0.059(6) 0.053(6) 0.039(5) 0.011(5) 0.017(4) 0.010(5)
C2 0.061(6) 0.038(6) 0.046(6) 0.003(5) 0.004(5) 0.002(5)
C3 0.080(8) 0.044(6) 0.033(5) 0.007(4) 0.011(5) -0.005(5)
C4 0.065(6) 0.036(5) 0.032(5) 0.003(4) 0.010(4) 0.001(5)
C5 0.073(7) 0.034(5) 0.035(5) 0.004(4) 0.012(4) -0.009(5)
C6 0.062(6) 0.032(5) 0.037(5) -0.003(4) 0.018(4) 0.001(4)
C7 0.077(7) 0.027(5) 0.031(5) 0.002(4) 0.016(4) 0.005(4)
C8 0.064(6) 0.034(5) 0.034(5) 0.003(4) 0.012(4) 0.004(4)
C9 0.065(7) 0.039(6) 0.046(6) 0.005(5) 0.015(5) 0.000(5)
C10 0.071(7) 0.043(6) 0.046(6) 0.003(5) 0.015(5) -0.009(5)
C11 0.062(6) 0.042(6) 0.042(5) -0.008(5) 0.016(5) -0.006(5)
C12 0.067(7) 0.050(6) 0.037(5) -0.012(5) 0.021(5) -0.003(5)
C13 0.054(6) 0.046(6) 0.053(6) -0.010(5) 0.014(5) -0.009(5)
C14 0.074(7) 0.038(6) 0.043(6) 0.001(5) 0.015(5) -0.004(5)
C15 0.068(7) 0.045(6) 0.052(6) 0.003(5) 0.009(5) -0.006(5)
C16 0.089(9) 0.053(7) 0.056(7) 0.003(6) 0.006(6) 0.009(7)
C17 0.064(6) 0.032(5) 0.029(4) 0.001(4) 0.015(4) 0.003(4)
C18 0.070(7) 0.041(6) 0.026(4) 0.009(4) 0.012(4) 0.001(5)
C19 0.061(6) 0.046(6) 0.029(5) -0.001(4) 0.012(4) 0.000(5)
C20 0.064(7) 0.058(7) 0.044(6) 0.002(5) 0.019(5) 0.006(6)
C21 0.075(7) 0.040(6) 0.033(5) 0.001(4) 0.009(5) -0.003(5)
C22 0.063(7) 0.053(6) 0.034(5) 0.009(5) 0.009(4) -0.004(5)
C23 0.081(8) 0.026(5) 0.035(5) 0.001(4) 0.011(5) 0.002(5)
C24 0.059(6) 0.039(6) 0.040(5) 0.005(4) 0.013(4) 0.004(5)
C25 0.063(6) 0.037(5) 0.033(5) 0.006(4) 0.017(4) 0.001(5)
C26 0.073(7) 0.047(6) 0.021(4) 0.005(4) 0.015(4) -0.003(5)

loop_
_atom_type_symbol
_atom_type_description
_atom_type_scat_dispersion_real
_atom_type_scat_dispersion_imag
_atom_type_scat_source
C C 0.0181 0.0091 'International Tables Vol C Tables 4.2.6.8 and 6.1.1.4'
H H 0.0000 0.0000 'International Tables Vol C Tables 4.2.6.8 and 6.1.1.4'
F F 0.0727 0.0534 'International Tables Vol C Tables 4.2.6.8 and 6.1.1.4'
S S 0.3331 0.5567 'International Tables Vol C Tables 4.2.6.8 and 6.1.1.4'
O O 0.0492 0.0322 'International Tables Vol C Tables 4.2.6.8 and 6.1.1.4'

loop_
_geom_angle_atom_site_label_1
_geom_angle_atom_site_label_2
_geom_angle_atom_site_label_3
_geom_angle
_geom_angle_site_symmetry_1
_geom_angle_site_symmetry_3
_geom_angle_publ_flag
C1 S1 C4 92.0(5) . . ?
C5 S2 C8 93.4(5) . . ?
C2 C1 S1 111.5(8) . . ?
C2 C1 C9 130.2(10) . . ?
C9 C1 S1 118.3(9) . . ?
C1 C2 H2 123.7 . . ?
C1 C2 C3 112.5(10) . . ?
C3 C2 H2 123.7 . . ?
C2 C3 H3 123.4 . . ?
C4 C3 C2 113.2(10) . . ?
C4 C3 H3 123.4 . . ?
C3 C4 S1 110.7(8) . . ?
C3 C4 C5 128.0(10) . . ?
C5 C4 S1 121.2(8) . . ?
C4 C5 S2 122.0(8) . . ?
C6 C5 S2 109.1(8) . . ?
C6 C5 C4 128.9(9) . . ?
C5 C6 H6 123.0 . . ?
C7 C6 C5 114.1(9) . . ?
C7 C6 H6 123.0 . . ?
C6 C7 H7 122.7 . . ?
C6 C7 C8 114.6(9) . . ?
C8 C7 H7 122.7 . . ?
C7 C8 S2 108.9(8) . . ?
C7 C8 C17 130.1(9) . . ?
C17 C8 S2 121.0(7) . . ?
O1 C9 C1 122.6(10) . . ?
O1 C9 C10 115.8(10) . . ?
C1 C9 C10 121.5(10) . . ?
F1 C10 C9 111.4(9) . . ?
F1 C10 C11 108.5(8) . . ?
F2 C10 F1 107.9(8) . . ?
F2 C10 C9 110.0(9) . . ?
F2 C10 C11 107.7(9) . . ?
C9 C10 C11 111.2(8) . . ?
F3 C11 F4 108.3(8) . . ?
F3 C11 C10 107.2(8) . . ?
F3 C11 C12 109.2(9) . . ?
F4 C11 C10 108.2(9) . . ?
F4 C11 C12 108.5(8) . . ?
C12 C11 C10 115.3(8) . . ?
F5 C12 C11 108.5(8) . . ?
F5 C12 C13 106.0(9) . . ?
F6 C12 F5 109.1(8) . . ?
F6 C12 C11 110.2(9) . . ?
F6 C12 C13 108.2(8) . . ?
C11 C12 C13 114.7(8) . . ?
F7 C13 F8 108.5(9) . . ?
F7 C13 C12 107.3(8) . . ?
F7 C13 C14 109.1(9) . . ?
F8 C13 C12 107.0(9) . . ?
F8 C13 C14 109.5(9) . . ?
C14 C13 C12 115.3(9) . . ?
F9 C14 F10 106.9(9) . . ?
F9 C14 C13 109.2(9) . . ?
F9 C14 C15 108.3(8) . . ?
F10 C14 C13 109.5(9) . . ?
F10 C14 C15 107.2(9) . . ?
C13 C14 C15 115.4(9) . . ?
F11 C15 C14 108.2(9) . . ?
F11 C15 C16 108.7(10) . . ?
F12 C15 F11 108.5(9) . . ?
F12 C15 C14 108.3(9) . . ?
F12 C15 C16 108.7(10) . . ?
C16 C15 C14 114.3(10) . . ?
F13 C16 F15 104.6(10) . . ?
F13 C16 C15 111.9(11) . . ?
F14 C16 F13 111.2(11) . . ?
F14 C16 F15 107.3(11) . . ?
F14 C16 C15 113.3(10) . . ?
F15 C16 C15 108.0(10) . . ?
C18 C17 C8 121.0(9) . . ?
C18 C17 C24 118.3(9) . . ?
C24 C17 C8 120.7(9) . . ?
C17 C18 H18 119.0 . . ?
C25 C18 C17 121.9(10) . . ?
C25 C18 H18 119.0 . . ?
C20 C19 H19 119.2 . . ?
C20 C19 C25 121.7(10) . . ?
C25 C19 H19 119.2 . . ?
C19 C20 H20 119.7 . . ?
C19 C20 C21 120.7(11) . . ?
C21 C20 H20 119.7 . . ?
C20 C21 H21 120.3 . . ?
C22 C21 C20 119.5(11) . . ?
C22 C21 H21 120.3 . . ?
C21 C22 H22 119.3 . . ?
C21 C22 C26 121.4(11) . . ?
C26 C22 H22 119.3 . . ?
C24 C23 H23 118.1 . . ?
C24 C23 C26 123.8(10) . . ?
C26 C23 H23 118.1 . . ?
C17 C24 H24 120.3 . . ?
C23 C24 C17 119.4(9) . . ?
C23 C24 H24 120.3 . . ?
C18 C25 C19 122.8(10) . . ?
C18 C25 C26 120.0(9) . . ?
C19 C25 C26 117.3(9) . . ?
C22 C26 C23 123.8(10) . . ?
C22 C26 C25 119.5(10) . . ?
C23 C26 C25 116.7(10) . . ?

loop_
_geom_bond_atom_site_label_1
_geom_bond_atom_site_label_2
_geom_bond_distance
_geom_bond_site_symmetry_2
_geom_bond_publ_flag
S1 C1 1.708(11) . ?
S1 C4 1.725(10) . ?
S2 C5 1.730(10) . ?
S2 C8 1.732(10) . ?
F1 C10 1.367(12) . ?
F2 C10 1.341(12) . ?
F3 C11 1.343(11) . ?
F4 C11 1.356(11) . ?
F5 C12 1.354(12) . ?
F6 C12 1.341(12) . ?
F7 C13 1.336(12) . ?
F8 C13 1.344(12) . ?
F9 C14 1.348(12) . ?
F10 C14 1.368(12) . ?
F11 C15 1.339(13) . ?
F12 C15 1.339(13) . ?
F13 C16 1.349(15) . ?
F14 C16 1.294(14) . ?
F15 C16 1.390(14) . ?
O1 C9 1.229(13) . ?
C1 C2 1.380(15) . ?
C1 C9 1.441(14) . ?
C2 H2 0.9300 . ?
C2 C3 1.398(15) . ?
C3 H3 0.9300 . ?
C3 C4 1.376(15) . ?
C4 C5 1.423(14) . ?
C5 C6 1.393(14) . ?
C6 H6 0.9300 . ?
C6 C7 1.372(14) . ?
C7 H7 0.9300 . ?
C7 C8 1.390(14) . ?
C8 C17 1.465(14) . ?
C9 C10 1.541(15) . ?
C10 C11 1.586(14) . ?
C11 C12 1.516(15) . ?
C12 C13 1.586(15) . ?
C13 C14 1.506(15) . ?
C14 C15 1.549(15) . ?
C15 C16 1.517(16) . ?
C17 C18 1.401(14) . ?
C17 C24 1.431(14) . ?
C18 H18 0.9300 . ?
C18 C25 1.368(14) . ?
C19 H19 0.9300 . ?
C19 C20 1.344(15) . ?
C19 C25 1.431(14) . ?
C20 H20 0.9300 . ?
C20 C21 1.427(15) . ?
C21 H21 0.9300 . ?
C21 C22 1.368(15) . ?
C22 H22 0.9300 . ?
C22 C26 1.399(14) . ?
C23 H23 0.9300 . ?
C23 C24 1.347(14) . ?
C23 C26 1.403(14) . ?
C24 H24 0.9300 . ?
C25 C26 1.441(14) . ?
